data_4023444
loop_
_publ_author_name
'Paul B. Hurley'
'Gregory R. Dake'

_publ_section_title
;
 Synthetic Studies toward Halichlorine: Complex Azaspirocycle Formation
 with Use of an NBS-Promoted Semipinacol Reaction
;
_journal_name_full 'Journal of Organic Chemistry'
_journal_page_first 4131
_journal_page_last 4138
_journal_paper_doi 10.1021/jo800336k
_journal_volume 73
_journal_year 2008
_chemical_formula_sum 'C31 H42 Br N O5 S'
_chemical_formula_weight 620.63
_chemical_name_systematic
;
 ?
;
_space_group_IT_number 4
_symmetry_cell_setting monoclinic
_symmetry_space_group_name_Hall 'P 2yb'
_symmetry_space_group_name_H-M 'P 1 21 1'
_atom_sites_solution_hydrogens geom
_atom_sites_solution_primary direct
_atom_sites_solution_secondary difmap
_audit_creation_method SHELXL-97
_cell_angle_alpha 90.00
_cell_angle_beta 111.993(4)
_cell_angle_gamma 90.00
_cell_formula_units_Z 2
_cell_length_a 13.8742(16)
_cell_length_b 7.6796(9)
_cell_length_c 15.1970(15)
_cell_measurement_reflns_used 8974
_cell_measurement_temperature 173(2)
_cell_measurement_theta_max 23.67
_cell_measurement_theta_min 2.72
_cell_volume 1501.4(3)
_computing_structure_refinement 'SHELXL-97 (Sheldrick, 1997)'
_diffrn_ambient_temperature 173(2)
_diffrn_measured_fraction_theta_full 0.991
_diffrn_measured_fraction_theta_max 0.991
_diffrn_measurement_device_type 'Bruker X8 APEX'
_diffrn_measurement_method 'area detector'
_diffrn_radiation_monochromator graphite
_diffrn_radiation_source 'fine-focus sealed tube'
_diffrn_radiation_type MoK\a
_diffrn_radiation_wavelength 0.71073
_diffrn_reflns_av_R_equivalents 0.0416
_diffrn_reflns_av_sigmaI/netI 0.0490
_diffrn_reflns_limit_h_max 18
_diffrn_reflns_limit_h_min -17
_diffrn_reflns_limit_k_max 10
_diffrn_reflns_limit_k_min -10
_diffrn_reflns_limit_l_max 20
_diffrn_reflns_limit_l_min -19
_diffrn_reflns_number 33368
_diffrn_reflns_theta_full 27.97
_diffrn_reflns_theta_max 27.97
_diffrn_reflns_theta_min 1.45
_exptl_absorpt_coefficient_mu 1.478
_exptl_absorpt_correction_T_max 0.862
_exptl_absorpt_correction_T_min 0.712
_exptl_absorpt_correction_type multi-scan
_exptl_crystal_colour colourless
_exptl_crystal_density_diffrn 1.373
_exptl_crystal_density_method 'not measured'
_exptl_crystal_description rod
_exptl_crystal_F_000 652
_exptl_crystal_size_max 0.40
_exptl_crystal_size_mid 0.15
_exptl_crystal_size_min 0.10
_refine_diff_density_max 0.381
_refine_diff_density_min -0.217
_refine_diff_density_rms 0.050
_refine_ls_abs_structure_details 'Flack H D (1983), Acta Cryst. A39, 876-881'
_refine_ls_abs_structure_Flack -0.027(4)
_refine_ls_extinction_method none
_refine_ls_goodness_of_fit_ref 0.980
_refine_ls_hydrogen_treatment mixed
_refine_ls_matrix_type full
_refine_ls_number_parameters 358
_refine_ls_number_reflns 7137
_refine_ls_number_restraints 1
_refine_ls_restrained_S_all 0.980
_refine_ls_R_factor_all 0.0418
_refine_ls_R_factor_gt 0.0298
_refine_ls_shift/su_max 0.002
_refine_ls_shift/su_mean 0.000
_refine_ls_structure_factor_coef Fsqd
_refine_ls_weighting_details 'calc w=1/[\s^2^(Fo^2^)+(0.0323P)^2^+0.0000P] where P=(Fo^2^+2Fc^2^)/3'
_refine_ls_weighting_scheme calc
_refine_ls_wR_factor_gt 0.0598
_refine_ls_wR_factor_ref 0.0623
_reflns_number_gt 5915
_reflns_number_total 7137
_reflns_threshold_expression >2sigma(I)
_cod_data_source_file jo800336k-File001.cif
_cod_data_source_block gd016
_cod_original_sg_symbol_H-M 'P 21'
_cod_database_code 4023444

loop_
_symmetry_equiv_pos_as_xyz
'x, y, z'
'-x, y+1/2, -z'

loop_
_atom_site_label
_atom_site_type_symbol
_atom_site_fract_x
_atom_site_fract_y
_atom_site_fract_z
_atom_site_U_iso_or_equiv
_atom_site_adp_type
_atom_site_occupancy
_atom_site_symmetry_multiplicity
_atom_site_calc_flag
_atom_site_refinement_flags
_atom_site_disorder_assembly
_atom_site_disorder_group
C1 C 0.19539(15) 0.3858(3) 0.50540(15) 0.0254(5) Uani 1 1 d . . .
H1 H 0.1888 0.4688 0.5535 0.031 Uiso 1 1 calc R . .
C2 C 0.09354(15) 0.2853(3) 0.46798(15) 0.0306(5) Uani 1 1 d . . .
H2A H 0.0661 0.2681 0.5189 0.037 Uiso 1 1 calc R . .
H2B H 0.1038 0.1698 0.4439 0.037 Uiso 1 1 calc R . .
C3 C 0.01844(15) 0.3955(3) 0.38773(15) 0.0284(5) Uani 1 1 d . . .
H3A H -0.0360 0.4462 0.4074 0.034 Uiso 1 1 calc R . .
H3B H -0.0157 0.3227 0.3307 0.034 Uiso 1 1 calc R . .
C4 C 0.08299(15) 0.5430(3) 0.36540(15) 0.0223(4) Uani 1 1 d . . .
H4 H 0.0685 0.6487 0.3968 0.027 Uiso 1 1 calc R . .
C5 C 0.20078(15) 0.5016(3) 0.42278(14) 0.0213(4) Uani 1 1 d . . .
C7 C 0.36892(15) 0.4635(3) 0.38219(14) 0.0227(4) Uani 1 1 d . . .
H7 H 0.4000 0.3562 0.3665 0.027 Uiso 1 1 calc R . .
C8 C 0.43011(16) 0.5002(3) 0.48601(15) 0.0267(5) Uani 1 1 d . . .
H8A H 0.5005 0.5407 0.4936 0.032 Uiso 1 1 calc R . .
H8B H 0.4379 0.3906 0.5223 0.032 Uiso 1 1 calc R . .
C9 C 0.37901(15) 0.6376(3) 0.52792(14) 0.0258(5) Uani 1 1 d . . .
H9A H 0.3823 0.5983 0.5910 0.031 Uiso 1 1 calc R . .
H9B H 0.4180 0.7483 0.5366 0.031 Uiso 1 1 calc R . .
C10 C 0.26584(15) 0.6689(3) 0.46376(14) 0.0228(4) Uani 1 1 d . . .
H10 H 0.2658 0.7402 0.4087 0.027 Uiso 1 1 calc R . .
C12 C 0.04528(15) 0.5919(3) 0.25901(15) 0.0245(5) Uani 1 1 d . . .
H12 H 0.0633 0.4953 0.2237 0.029 Uiso 1 1 calc R . .
C13 C 0.09711(16) 0.7600(3) 0.24484(15) 0.0282(5) Uani 1 1 d . . .
H13A H 0.0820 0.8525 0.2832 0.034 Uiso 1 1 calc R . .
H13B H 0.1733 0.7414 0.2710 0.034 Uiso 1 1 calc R . .
C14 C 0.06667(16) 0.8273(3) 0.14451(14) 0.0295(4) Uani 1 1 d . . .
H14A H -0.0100 0.8272 0.1124 0.035 Uiso 1 1 calc R . .
H14B H 0.0916 0.9484 0.1457 0.035 Uiso 1 1 calc R . .
C15 C -0.07340(17) 0.6161(3) 0.21937(18) 0.0403(6) Uani 1 1 d . . .
H15A H -0.0918 0.7090 0.2544 0.061 Uiso 1 1 calc R . .
H15B H -0.1067 0.5072 0.2263 0.061 Uiso 1 1 calc R . .
H15C H -0.0974 0.6474 0.1520 0.061 Uiso 1 1 calc R . .
C17 C 0.09283(18) 0.7873(4) 0.00197(14) 0.0371(6) Uani 1 1 d . . .
H17A H 0.1024 0.9152 0.0061 0.045 Uiso 1 1 calc R . .
H17B H 0.0202 0.7626 -0.0405 0.045 Uiso 1 1 calc R . .
C18 C 0.16568(17) 0.7081(3) -0.03826(15) 0.0301(5) Uani 1 1 d . . .
C19 C 0.13092(17) 0.6519(3) -0.13189(16) 0.0321(5) Uani 1 1 d . . .
H19 H 0.0589 0.6587 -0.1699 0.039 Uiso 1 1 calc R . .
C19' C 0.27198(18) 0.6944(3) 0.01583(16) 0.0339(5) Uani 1 1 d . . .
H19' H 0.2979 0.7320 0.0800 0.041 Uiso 1 1 calc R . .
C20 C 0.19849(17) 0.5862(3) -0.17115(16) 0.0332(5) Uani 1 1 d . . .
H20 H 0.1730 0.5506 -0.2357 0.040 Uiso 1 1 calc R . .
C20' C 0.33975(19) 0.6274(3) -0.02217(16) 0.0356(6) Uani 1 1 d . . .
H20' H 0.4116 0.6187 0.0160 0.043 Uiso 1 1 calc R . .
C21 C 0.30378(18) 0.5723(3) -0.11597(16) 0.0313(5) Uani 1 1 d . . .
C23 C 0.3404(2) 0.4394(4) -0.24166(18) 0.0528(8) Uani 1 1 d . . .
H23A H 0.2854 0.3534 -0.2501 0.079 Uiso 1 1 calc R . .
H23B H 0.3980 0.3842 -0.2536 0.079 Uiso 1 1 calc R . .
H23C H 0.3127 0.5357 -0.2863 0.079 Uiso 1 1 calc R . .
C26 C 0.27038(15) 0.2079(3) 0.22587(14) 0.0246(5) Uani 1 1 d . . .
C27' C 0.21629(14) 0.2990(3) 0.14284(13) 0.0260(4) Uani 1 1 d . . .
H27' H 0.1622 0.3774 0.1399 0.031 Uiso 1 1 calc R . .
C27 C 0.34969(16) 0.0942(3) 0.23044(16) 0.0292(5) Uani 1 1 d . . .
H27 H 0.3864 0.0327 0.2874 0.035 Uiso 1 1 calc R . .
C28' C 0.24290(17) 0.2733(3) 0.06478(15) 0.0308(6) Uani 1 1 d . . .
H28' H 0.2066 0.3360 0.0081 0.037 Uiso 1 1 calc R . .
C28 C 0.37501(18) 0.0711(3) 0.15144(17) 0.0360(6) Uani 1 1 d . . .
H28 H 0.4300 -0.0057 0.1548 0.043 Uiso 1 1 calc R . .
C29 C 0.32096(18) 0.1588(3) 0.06676(17) 0.0334(5) Uani 1 1 d . . .
C30 C 0.3502(2) 0.1325(4) -0.01854(18) 0.0477(7) Uani 1 1 d . . .
H30A H 0.4067 0.0472 -0.0032 0.072 Uiso 0.50 1 calc PR . .
H30B H 0.3732 0.2435 -0.0358 0.072 Uiso 0.50 1 calc PR . .
H30C H 0.2897 0.0898 -0.0719 0.072 Uiso 0.50 1 calc PR . .
H30D H 0.3064 0.2064 -0.0708 0.072 Uiso 0.50 1 calc PR . .
H30E H 0.3399 0.0102 -0.0382 0.072 Uiso 0.50 1 calc PR . .
H30F H 0.4234 0.1639 -0.0021 0.072 Uiso 0.50 1 calc PR . .
C31 C 0.37788(16) 0.6072(3) 0.31427(15) 0.0274(5) Uani 1 1 d . . .
H31A H 0.3230 0.5902 0.2507 0.033 Uiso 1 1 calc R . .
H31B H 0.3671 0.7226 0.3382 0.033 Uiso 1 1 calc R . .
C32 C 0.48227(17) 0.6028(3) 0.30649(17) 0.0356(6) Uani 1 1 d . . .
H32 H 0.5376 0.6632 0.3534 0.043 Uiso 1 1 calc R . .
C33 C 0.5029(2) 0.5225(4) 0.2403(2) 0.0504(7) Uani 1 1 d . . .
H33A H 0.4495 0.4608 0.1922 0.061 Uiso 1 1 calc R . .
H33B H 0.5712 0.5257 0.2401 0.061 Uiso 1 1 calc R . .
N6 N 0.25669(13) 0.4202(2) 0.36299(12) 0.0209(4) Uani 1 1 d . . .
O11 O 0.28443(12) 0.2827(2) 0.55458(11) 0.0293(4) Uani 1 1 d . . .
O16 O 0.11148(12) 0.7187(2) 0.09385(10) 0.0332(4) Uani 1 1 d . . .
O22 O 0.37686(12) 0.5045(2) -0.14688(11) 0.0422(4) Uani 1 1 d . . .
O25 O 0.29087(11) 0.09337(19) 0.39178(10) 0.0288(3) Uani 1 1 d . . .
O25' O 0.11905(11) 0.19872(19) 0.28752(10) 0.0288(3) Uani 1 1 d . . .
S24 S 0.22964(4) 0.21954(7) 0.32310(4) 0.02240(12) Uani 1 1 d . . .
Br01 Br 0.206037(16) 0.81401(3) 0.537775(14) 0.03183(6) Uani 1 1 d . . .
H11 H 0.283(2) 0.197(4) 0.5259(18) 0.038(8) Uiso 1 1 d . . .

loop_
_atom_site_aniso_label
_atom_site_aniso_U_11
_atom_site_aniso_U_22
_atom_site_aniso_U_33
_atom_site_aniso_U_23
_atom_site_aniso_U_13
_atom_site_aniso_U_12
C1 0.0281(11) 0.0211(11) 0.0293(11) 0.0034(9) 0.0133(10) 0.0034(9)
C2 0.0293(10) 0.0283(15) 0.0382(12) 0.0063(10) 0.0172(10) -0.0030(10)
C3 0.0210(10) 0.0277(11) 0.0387(13) 0.0025(10) 0.0138(10) -0.0014(9)
C4 0.0182(10) 0.0205(11) 0.0284(11) 0.0009(9) 0.0090(9) 0.0039(8)
C5 0.0226(11) 0.0187(11) 0.0245(11) -0.0013(8) 0.0111(9) -0.0015(9)
C7 0.0182(10) 0.0226(11) 0.0279(11) -0.0030(9) 0.0095(9) -0.0031(8)
C8 0.0228(11) 0.0272(12) 0.0274(12) -0.0003(9) 0.0064(9) -0.0023(9)
C9 0.0231(10) 0.0272(13) 0.0247(12) -0.0039(9) 0.0061(9) -0.0047(9)
C10 0.0255(10) 0.0190(11) 0.0270(11) -0.0026(8) 0.0133(9) -0.0016(8)
C12 0.0203(10) 0.0239(11) 0.0278(12) 0.0024(9) 0.0072(9) 0.0031(9)
C13 0.0273(11) 0.0263(13) 0.0308(11) 0.0034(9) 0.0108(10) 0.0007(8)
C14 0.0329(10) 0.0244(11) 0.0301(10) 0.0031(11) 0.0106(9) 0.0052(11)
C15 0.0251(11) 0.0389(15) 0.0489(16) 0.0115(12) 0.0045(11) 0.0021(11)
C17 0.0419(12) 0.0398(17) 0.0331(12) 0.0105(11) 0.0179(10) 0.0127(12)
C18 0.0336(12) 0.0250(12) 0.0340(12) 0.0071(10) 0.0154(10) 0.0017(10)
C19 0.0261(11) 0.0366(14) 0.0290(12) 0.0066(10) 0.0049(10) 0.0012(10)
C19' 0.0378(13) 0.0347(14) 0.0269(12) -0.0065(10) 0.0095(11) -0.0060(11)
C20 0.0328(12) 0.0401(14) 0.0238(12) -0.0010(10) 0.0074(10) -0.0016(11)
C20' 0.0283(12) 0.0461(16) 0.0300(13) -0.0023(11) 0.0081(11) -0.0063(11)
C21 0.0324(12) 0.0356(14) 0.0299(13) 0.0012(10) 0.0163(11) -0.0050(10)
C23 0.0549(17) 0.072(2) 0.0354(15) -0.0115(14) 0.0208(14) 0.0036(15)
C26 0.0243(10) 0.0204(11) 0.0287(11) -0.0056(9) 0.0096(9) -0.0048(9)
C27' 0.0220(9) 0.0217(11) 0.0322(10) -0.0022(11) 0.0079(8) 0.0015(10)
C27 0.0257(11) 0.0274(12) 0.0321(13) 0.0012(10) 0.0083(10) 0.0051(10)
C28' 0.0299(11) 0.0322(16) 0.0263(11) -0.0007(9) 0.0061(9) -0.0033(9)
C28 0.0335(12) 0.0363(14) 0.0396(15) -0.0044(11) 0.0152(12) 0.0081(11)
C29 0.0316(12) 0.0347(14) 0.0354(13) -0.0058(10) 0.0142(11) -0.0042(10)
C30 0.0514(16) 0.0572(19) 0.0413(16) -0.0020(13) 0.0250(13) 0.0075(14)
C31 0.0256(11) 0.0271(12) 0.0308(13) -0.0022(9) 0.0121(10) -0.0057(9)
C32 0.0266(11) 0.0475(15) 0.0349(14) -0.0047(11) 0.0142(11) -0.0146(11)
C33 0.0395(14) 0.0600(19) 0.0613(19) -0.0070(15) 0.0297(14) -0.0110(13)
N6 0.0185(8) 0.0167(9) 0.0297(10) -0.0019(8) 0.0116(8) -0.0018(7)
O11 0.0300(8) 0.0250(11) 0.0298(8) 0.0046(8) 0.0077(7) 0.0052(7)
O16 0.0408(9) 0.0304(9) 0.0328(8) 0.0087(7) 0.0189(7) 0.0110(8)
O22 0.0341(9) 0.0628(12) 0.0317(9) -0.0060(8) 0.0145(8) 0.0033(8)
O25 0.0325(8) 0.0218(8) 0.0330(9) 0.0033(6) 0.0133(7) 0.0026(7)
O25' 0.0231(7) 0.0235(8) 0.0395(9) -0.0069(7) 0.0113(7) -0.0062(6)
S24 0.0209(2) 0.0171(3) 0.0292(3) -0.0019(2) 0.0094(2) -0.0011(2)
Br01 0.03837(12) 0.02451(11) 0.03678(12) -0.00591(11) 0.01888(9) 0.00082(11)

loop_
_atom_type_symbol
_atom_type_description
_atom_type_scat_dispersion_real
_atom_type_scat_dispersion_imag
_atom_type_scat_source
C C 0.0033 0.0016 'International Tables Vol C Tables 4.2.6.8 and 6.1.1.4'
H H 0.0000 0.0000 'International Tables Vol C Tables 4.2.6.8 and 6.1.1.4'
N N 0.0061 0.0033 'International Tables Vol C Tables 4.2.6.8 and 6.1.1.4'
O O 0.0106 0.0060 'International Tables Vol C Tables 4.2.6.8 and 6.1.1.4'
S S 0.1246 0.1234 'International Tables Vol C Tables 4.2.6.8 and 6.1.1.4'
Br Br -0.2901 2.4595 'International Tables Vol C Tables 4.2.6.8 and 6.1.1.4'

loop_
_geom_angle_atom_site_label_1
_geom_angle_atom_site_label_2
_geom_angle_atom_site_label_3
_geom_angle
_geom_angle_site_symmetry_1
_geom_angle_site_symmetry_3
_geom_angle_publ_flag
O11 C1 C2 114.64(18) . . ?
O11 C1 C5 116.47(16) . . ?
C2 C1 C5 107.79(16) . . ?
O11 C1 H1 105.7 . . ?
C2 C1 H1 105.7 . . ?
C5 C1 H1 105.7 . . ?
C1 C2 C3 106.12(18) . . ?
C1 C2 H2A 110.5 . . ?
C3 C2 H2A 110.5 . . ?
C1 C2 H2B 110.5 . . ?
C3 C2 H2B 110.5 . . ?
H2A C2 H2B 108.7 . . ?
C2 C3 C4 107.49(16) . . ?
C2 C3 H3A 110.2 . . ?
C4 C3 H3A 110.2 . . ?
C2 C3 H3B 110.2 . . ?
C4 C3 H3B 110.2 . . ?
H3A C3 H3B 108.5 . . ?
C12 C4 C3 114.02(17) . . ?
C12 C4 C5 120.25(17) . . ?
C3 C4 C5 107.21(16) . . ?
C12 C4 H4 104.6 . . ?
C3 C4 H4 104.6 . . ?
C5 C4 H4 104.6 . . ?
N6 C5 C10 103.13(15) . . ?
N6 C5 C1 115.55(17) . . ?
C10 C5 C1 110.03(16) . . ?
N6 C5 C4 113.96(16) . . ?
C10 C5 C4 112.45(17) . . ?
C1 C5 C4 102.02(15) . . ?
N6 C7 C8 112.21(17) . . ?
N6 C7 C31 111.26(16) . . ?
C8 C7 C31 114.15(17) . . ?
N6 C7 H7 106.2 . . ?
C8 C7 H7 106.2 . . ?
C31 C7 H7 106.2 . . ?
C7 C8 C9 113.25(17) . . ?
C7 C8 H8A 108.9 . . ?
C9 C8 H8A 108.9 . . ?
C7 C8 H8B 108.9 . . ?
C9 C8 H8B 108.9 . . ?
H8A C8 H8B 107.7 . . ?
C10 C9 C8 111.56(16) . . ?
C10 C9 H9A 109.3 . . ?
C8 C9 H9A 109.3 . . ?
C10 C9 H9B 109.3 . . ?
C8 C9 H9B 109.3 . . ?
H9A C9 H9B 108.0 . . ?
C9 C10 C5 115.41(16) . . ?
C9 C10 Br01 106.05(13) . . ?
C5 C10 Br01 112.88(13) . . ?
C9 C10 H10 107.4 . . ?
C5 C10 H10 107.4 . . ?
Br01 C10 H10 107.4 . . ?
C13 C12 C15 109.46(18) . . ?
C13 C12 C4 111.01(17) . . ?
C15 C12 C4 109.39(18) . . ?
C13 C12 H12 109.0 . . ?
C15 C12 H12 109.0 . . ?
C4 C12 H12 109.0 . . ?
C14 C13 C12 117.46(19) . . ?
C14 C13 H13A 107.9 . . ?
C12 C13 H13A 107.9 . . ?
C14 C13 H13B 107.9 . . ?
C12 C13 H13B 107.9 . . ?
H13A C13 H13B 107.2 . . ?
O16 C14 C13 109.32(18) . . ?
O16 C14 H14A 109.8 . . ?
C13 C14 H14A 109.8 . . ?
O16 C14 H14B 109.8 . . ?
C13 C14 H14B 109.8 . . ?
H14A C14 H14B 108.3 . . ?
C12 C15 H15A 109.5 . . ?
C12 C15 H15B 109.5 . . ?
H15A C15 H15B 109.5 . . ?
C12 C15 H15C 109.5 . . ?
H15A C15 H15C 109.5 . . ?
H15B C15 H15C 109.5 . . ?
O16 C17 C18 110.42(18) . . ?
O16 C17 H17A 109.6 . . ?
C18 C17 H17A 109.6 . . ?
O16 C17 H17B 109.6 . . ?
C18 C17 H17B 109.6 . . ?
H17A C17 H17B 108.1 . . ?
C19 C18 C19' 117.6(2) . . ?
C19 C18 C17 121.2(2) . . ?
C19' C18 C17 121.1(2) . . ?
C20 C19 C18 121.6(2) . . ?
C20 C19 H19 119.2 . . ?
C18 C19 H19 119.2 . . ?
C20' C19' C18 121.2(2) . . ?
C20' C19' H19' 119.4 . . ?
C18 C19' H19' 119.4 . . ?
C19 C20 C21 119.8(2) . . ?
C19 C20 H20 120.1 . . ?
C21 C20 H20 120.1 . . ?
C19' C20' C21 120.4(2) . . ?
C19' C20' H20' 119.8 . . ?
C21 C20' H20' 119.8 . . ?
O22 C21 C20' 116.1(2) . . ?
O22 C21 C20 124.6(2) . . ?
C20' C21 C20 119.3(2) . . ?
O22 C23 H23A 109.5 . . ?
O22 C23 H23B 109.5 . . ?
H23A C23 H23B 109.5 . . ?
O22 C23 H23C 109.5 . . ?
H23A C23 H23C 109.5 . . ?
H23B C23 H23C 109.5 . . ?
C27 C26 C27' 120.72(19) . . ?
C27 C26 S24 119.05(17) . . ?
C27' C26 S24 119.92(15) . . ?
C28' C27' C26 118.7(2) . . ?
C28' C27' H27' 120.7 . . ?
C26 C27' H27' 120.7 . . ?
C28 C27 C26 119.5(2) . . ?
C28 C27 H27 120.2 . . ?
C26 C27 H27 120.2 . . ?
C27' C28' C29 122.0(2) . . ?
C27' C28' H28' 119.0 . . ?
C29 C28' H28' 119.0 . . ?
C27 C28 C29 121.0(2) . . ?
C27 C28 H28 119.5 . . ?
C29 C28 H28 119.5 . . ?
C28' C29 C28 118.1(2) . . ?
C28' C29 C30 121.7(2) . . ?
C28 C29 C30 120.2(2) . . ?
C29 C30 H30A 109.5 . . ?
C29 C30 H30B 109.5 . . ?
H30A C30 H30B 109.5 . . ?
C29 C30 H30C 109.5 . . ?
H30A C30 H30C 109.5 . . ?
H30B C30 H30C 109.5 . . ?
C29 C30 H30D 109.5 . . ?
H30A C30 H30D 141.1 . . ?
H30B C30 H30D 56.3 . . ?
H30C C30 H30D 56.3 . . ?
C29 C30 H30E 109.5 . . ?
H30A C30 H30E 56.3 . . ?
H30B C30 H30E 141.1 . . ?
H30C C30 H30E 56.3 . . ?
H30D C30 H30E 109.5 . . ?
C29 C30 H30F 109.5 . . ?
H30A C30 H30F 56.3 . . ?
H30B C30 H30F 56.3 . . ?
H30C C30 H30F 141.1 . . ?
H30D C30 H30F 109.5 . . ?
H30E C30 H30F 109.5 . . ?
C32 C31 C7 110.99(19) . . ?
C32 C31 H31A 109.4 . . ?
C7 C31 H31A 109.4 . . ?
C32 C31 H31B 109.4 . . ?
C7 C31 H31B 109.4 . . ?
H31A C31 H31B 108.0 . . ?
C33 C32 C31 124.9(2) . . ?
C33 C32 H32 117.6 . . ?
C31 C32 H32 117.6 . . ?
C32 C33 H33A 120.0 . . ?
C32 C33 H33B 120.0 . . ?
H33A C33 H33B 120.0 . . ?
C7 N6 C5 120.68(16) . . ?
C7 N6 S24 110.69(13) . . ?
C5 N6 S24 120.26(13) . . ?
C1 O11 H11 110.0(19) . . ?
C17 O16 C14 110.95(16) . . ?
C21 O22 C23 116.81(19) . . ?
O25' S24 O25 117.07(9) . . ?
O25' S24 N6 107.92(9) . . ?
O25 S24 N6 111.74(9) . . ?
O25' S24 C26 108.12(9) . . ?
O25 S24 C26 106.49(10) . . ?
N6 S24 C26 104.74(9) . . ?

loop_
_geom_bond_atom_site_label_1
_geom_bond_atom_site_label_2
_geom_bond_distance
_geom_bond_site_symmetry_2
_geom_bond_publ_flag
C1 O11 1.421(2) . ?
C1 C2 1.521(3) . ?
C1 C5 1.563(3) . ?
C1 H1 1.0000 . ?
C2 C3 1.529(3) . ?
C2 H2A 0.9900 . ?
C2 H2B 0.9900 . ?
C3 C4 1.558(3) . ?
C3 H3A 0.9900 . ?
C3 H3B 0.9900 . ?
C4 C12 1.548(3) . ?
C4 C5 1.570(3) . ?
C4 H4 1.0000 . ?
C5 N6 1.532(3) . ?
C5 C10 1.559(3) . ?
C7 N6 1.510(2) . ?
C7 C8 1.512(3) . ?
C7 C31 1.548(3) . ?
C7 H7 1.0000 . ?
C8 C9 1.536(3) . ?
C8 H8A 0.9900 . ?
C8 H8B 0.9900 . ?
C9 C10 1.526(3) . ?
C9 H9A 0.9900 . ?
C9 H9B 0.9900 . ?
C10 Br01 1.974(2) . ?
C10 H10 1.0000 . ?
C12 C13 1.532(3) . ?
C12 C15 1.538(3) . ?
C12 H12 1.0000 . ?
C13 C14 1.513(3) . ?
C13 H13A 0.9900 . ?
C13 H13B 0.9900 . ?
C14 O16 1.426(3) . ?
C14 H14A 0.9900 . ?
C14 H14B 0.9900 . ?
C15 H15A 0.9800 . ?
C15 H15B 0.9800 . ?
C15 H15C 0.9800 . ?
C17 O16 1.423(2) . ?
C17 C18 1.493(3) . ?
C17 H17A 0.9900 . ?
C17 H17B 0.9900 . ?
C18 C19 1.389(3) . ?
C18 C19' 1.398(3) . ?
C19 C20 1.381(3) . ?
C19 H19 0.9500 . ?
C19' C20' 1.374(3) . ?
C19' H19' 0.9500 . ?
C20 C21 1.390(3) . ?
C20 H20 0.9500 . ?
C20' C21 1.388(3) . ?
C20' H20' 0.9500 . ?
C21 O22 1.370(3) . ?
C23 O22 1.426(3) . ?
C23 H23A 0.9800 . ?
C23 H23B 0.9800 . ?
C23 H23C 0.9800 . ?
C26 C27 1.386(3) . ?
C26 C27' 1.391(3) . ?
C26 S24 1.771(2) . ?
C27' C28' 1.382(3) . ?
C27' H27' 0.9500 . ?
C27 C28 1.383(3) . ?
C27 H27 0.9500 . ?
C28' C29 1.387(3) . ?
C28' H28' 0.9500 . ?
C28 C29 1.396(3) . ?
C28 H28 0.9500 . ?
C29 C30 1.510(3) . ?
C30 H30A 0.9800 . ?
C30 H30B 0.9800 . ?
C30 H30C 0.9800 . ?
C30 H30D 0.9800 . ?
C30 H30E 0.9800 . ?
C30 H30F 0.9800 . ?
C31 C32 1.497(3) . ?
C31 H31A 0.9900 . ?
C31 H31B 0.9900 . ?
C32 C33 1.299(3) . ?
C32 H32 0.9500 . ?
C33 H33A 0.9500 . ?
C33 H33B 0.9500 . ?
N6 S24 1.6473(18) . ?
O11 H11 0.78(3) . ?
O25 S24 1.4442(15) . ?
O25' S24 1.4320(14) . ?

loop_
_geom_torsion_atom_site_label_1
_geom_torsion_atom_site_label_2
_geom_torsion_atom_site_label_3
_geom_torsion_atom_site_label_4
_geom_torsion
_geom_torsion_site_symmetry_1
_geom_torsion_site_symmetry_2
_geom_torsion_site_symmetry_3
_geom_torsion_site_symmetry_4
_geom_torsion_publ_flag
O11 C1 C2 C3 -158.16(18) . . . . ?
C5 C1 C2 C3 -26.7(2) . . . . ?
C1 C2 C3 C4 10.8(2) . . . . ?
C2 C3 C4 C12 144.38(18) . . . . ?
C2 C3 C4 C5 8.7(2) . . . . ?
O11 C1 C5 N6 37.4(3) . . . . ?
C2 C1 C5 N6 -93.0(2) . . . . ?
O11 C1 C5 C10 -78.8(2) . . . . ?
C2 C1 C5 C10 150.73(17) . . . . ?
O11 C1 C5 C4 161.63(18) . . . . ?
C2 C1 C5 C4 31.2(2) . . . . ?
C12 C4 C5 N6 -31.0(3) . . . . ?
C3 C4 C5 N6 101.40(19) . . . . ?
C12 C4 C5 C10 86.0(2) . . . . ?
C3 C4 C5 C10 -141.69(18) . . . . ?
C12 C4 C5 C1 -156.21(18) . . . . ?
C3 C4 C5 C1 -23.9(2) . . . . ?
N6 C7 C8 C9 -52.3(2) . . . . ?
C31 C7 C8 C9 75.5(2) . . . . ?
C7 C8 C9 C10 15.4(2) . . . . ?
C8 C9 C10 C5 44.3(2) . . . . ?
C8 C9 C10 Br01 170.09(14) . . . . ?
N6 C5 C10 C9 -62.1(2) . . . . ?
C1 C5 C10 C9 61.7(2) . . . . ?
C4 C5 C10 C9 174.67(17) . . . . ?
N6 C5 C10 Br01 175.69(12) . . . . ?
C1 C5 C10 Br01 -60.50(19) . . . . ?
C4 C5 C10 Br01 52.5(2) . . . . ?
C3 C4 C12 C13 168.56(17) . . . . ?
C5 C4 C12 C13 -62.0(2) . . . . ?
C3 C4 C12 C15 47.7(2) . . . . ?
C5 C4 C12 C15 177.05(19) . . . . ?
C15 C12 C13 C14 -58.0(3) . . . . ?
C4 C12 C13 C14 -178.84(18) . . . . ?
C12 C13 C14 O16 -72.8(2) . . . . ?
O16 C17 C18 C19 135.9(2) . . . . ?
O16 C17 C18 C19' -46.8(3) . . . . ?
C19' C18 C19 C20 -0.7(3) . . . . ?
C17 C18 C19 C20 176.8(2) . . . . ?
C19 C18 C19' C20' -0.1(3) . . . . ?
C17 C18 C19' C20' -177.6(2) . . . . ?
C18 C19 C20 C21 1.2(4) . . . . ?
C18 C19' C20' C21 0.3(4) . . . . ?
C19' C20' C21 O22 -178.8(2) . . . . ?
C19' C20' C21 C20 0.2(4) . . . . ?
C19 C20 C21 O22 178.0(2) . . . . ?
C19 C20 C21 C20' -0.9(4) . . . . ?
C27 C26 C27' C28' 0.3(3) . . . . ?
S24 C26 C27' C28' -173.30(17) . . . . ?
C27' C26 C27 C28 -0.2(3) . . . . ?
S24 C26 C27 C28 173.51(18) . . . . ?
C26 C27' C28' C29 0.5(3) . . . . ?
C26 C27 C28 C29 -0.8(4) . . . . ?
C27' C28' C29 C28 -1.5(3) . . . . ?
C27' C28' C29 C30 -179.5(2) . . . . ?
C27 C28 C29 C28' 1.6(4) . . . . ?
C27 C28 C29 C30 179.6(2) . . . . ?
N6 C7 C31 C32 -158.24(18) . . . . ?
C8 C7 C31 C32 73.5(2) . . . . ?
C7 C31 C32 C33 95.2(3) . . . . ?
C8 C7 N6 C5 31.8(3) . . . . ?
C31 C7 N6 C5 -97.5(2) . . . . ?
C8 C7 N6 S24 -116.49(16) . . . . ?
C31 C7 N6 S24 114.24(16) . . . . ?
C10 C5 N6 C7 22.2(2) . . . . ?
C1 C5 N6 C7 -97.8(2) . . . . ?
C4 C5 N6 C7 144.44(18) . . . . ?
C10 C5 N6 S24 167.52(13) . . . . ?
C1 C5 N6 S24 47.4(2) . . . . ?
C4 C5 N6 S24 -70.3(2) . . . . ?
C18 C17 O16 C14 162.30(19) . . . . ?
C13 C14 O16 C17 -174.45(19) . . . . ?
C20' C21 O22 C23 177.0(2) . . . . ?
C20 C21 O22 C23 -2.0(4) . . . . ?
C7 N6 S24 O25' -167.92(13) . . . . ?
C5 N6 S24 O25' 43.66(17) . . . . ?
C7 N6 S24 O25 62.00(15) . . . . ?
C5 N6 S24 O25 -86.42(16) . . . . ?
C7 N6 S24 C26 -52.89(15) . . . . ?
C5 N6 S24 C26 158.69(15) . . . . ?
C27 C26 S24 O25' -128.40(17) . . . . ?
C27' C26 S24 O25' 45.3(2) . . . . ?
C27 C26 S24 O25 -1.80(19) . . . . ?
C27' C26 S24 O25 171.94(17) . . . . ?
C27 C26 S24 N6 116.71(17) . . . . ?
C27' C26 S24 N6 -69.55(19) . . . . ?
